data_4023280
loop_
_publ_author_name
'Andrew DeAngelis'
'Patricia Panne'
'Glenn P. A. Yap'
'Joseph M. Fox'

_publ_section_title
;
 Rh-Catalyzed Formation of Dioxolanes from \a-Alkyl Diazoesters:
 Diastereoselective Cycloadditions of Carbonyl Ylides with Selectivity
 over \b-Hydride Elimination
;
_journal_name_full 'Journal of Organic Chemistry'
_journal_page_first 1435
_journal_page_last 1439
_journal_paper_doi 10.1021/jo702308f
_journal_volume 73
_journal_year 2008
_chemical_formula_sum 'C25 H22 N2 O8'
_chemical_formula_weight 478.45
_chemical_name_systematic
; 
 ? 
;
_space_group_IT_number 14
_symmetry_cell_setting monoclinic
_symmetry_space_group_name_Hall '-P 2ybc'
_symmetry_space_group_name_H-M 'P 1 21/c 1'
_atom_sites_solution_hydrogens geom
_atom_sites_solution_primary direct
_atom_sites_solution_secondary difmap
_audit_creation_method SHELXL-97
_cell_angle_alpha 90.00
_cell_angle_beta 103.580(9)
_cell_angle_gamma 90.00
_cell_formula_units_Z 4
_cell_length_a 17.477(11)
_cell_length_b 12.592(7)
_cell_length_c 11.070(7)
_cell_measurement_reflns_used 915
_cell_measurement_temperature 230(2)
_cell_measurement_theta_max 27.61
_cell_measurement_theta_min 2.40
_cell_volume 2368(2)
_computing_cell_refinement 'SAINT (Bruker, 2002)'
_computing_data_collection 'SMART (Bruker, 2002)'
_computing_data_reduction SAINT
_computing_molecular_graphics 'SHELXTL (Sheldrick, 2001)'
_computing_publication_material SHELXTL
_computing_structure_refinement 'SHELXL-97 (Sheldrick, 1997)'
_computing_structure_solution 'SHELXS-97 (Sheldrick, 1990)'
_diffrn_ambient_temperature 230(2)
_diffrn_detector_area_resol_mean 836.6
_diffrn_measured_fraction_theta_full 0.999
_diffrn_measured_fraction_theta_max 0.916
_diffrn_measurement_device_type 'Bruker AXS APEX diffractometer'
_diffrn_measurement_method \w
_diffrn_radiation_monochromator graphite
_diffrn_radiation_source 'fine-focus sealed tube'
_diffrn_radiation_type MoK\a
_diffrn_radiation_wavelength 0.71073
_diffrn_reflns_av_R_equivalents 0.0194
_diffrn_reflns_av_sigmaI/netI 0.0196
_diffrn_reflns_limit_h_max 22
_diffrn_reflns_limit_h_min -23
_diffrn_reflns_limit_k_max 16
_diffrn_reflns_limit_k_min -14
_diffrn_reflns_limit_l_max 14
_diffrn_reflns_limit_l_min -14
_diffrn_reflns_number 17019
_diffrn_reflns_theta_full 25.00
_diffrn_reflns_theta_max 28.28
_diffrn_reflns_theta_min 2.01
_diffrn_standards_decay_% 1
_diffrn_standards_interval_count 0
_diffrn_standards_interval_time 0
_diffrn_standards_number 0
_exptl_absorpt_coefficient_mu 0.101
_exptl_absorpt_correction_T_max 0.9819
_exptl_absorpt_correction_T_min 0.9738
_exptl_absorpt_correction_type multi-scan
_exptl_absorpt_process_details 'SADABS (Sheldrick, 2003)'
_exptl_crystal_colour colorless
_exptl_crystal_density_diffrn 1.342
_exptl_crystal_density_method 'not measured'
_exptl_crystal_description block
_exptl_crystal_F_000 1000
_exptl_crystal_size_max 0.26
_exptl_crystal_size_mid 0.22
_exptl_crystal_size_min 0.18
_refine_diff_density_max 0.269
_refine_diff_density_min -0.207
_refine_diff_density_rms 0.041
_refine_ls_extinction_method none
_refine_ls_goodness_of_fit_ref 1.049
_refine_ls_hydrogen_treatment constr
_refine_ls_matrix_type full
_refine_ls_number_parameters 320
_refine_ls_number_reflns 5386
_refine_ls_number_restraints 2
_refine_ls_restrained_S_all 1.049
_refine_ls_R_factor_all 0.0721
_refine_ls_R_factor_gt 0.0562
_refine_ls_shift/su_max 0.000
_refine_ls_shift/su_mean 0.000
_refine_ls_structure_factor_coef Fsqd
_refine_ls_weighting_details 'calc w=1/[\s^2^(Fo^2^)+(0.1836P)^2^] where P=(Fo^2^+2Fc^2^)/3'
_refine_ls_weighting_scheme calc
_refine_ls_wR_factor_gt 0.2108
_refine_ls_wR_factor_ref 0.2464
_reflns_number_gt 4090
_reflns_number_total 5386
_reflns_threshold_expression >2sigma(I)
_cod_data_source_file jo702308f-File005.cif
_cod_data_source_block joef049a
_cod_depositor_comments
;
The following automatic conversions were performed:
'_symmetry_cell_setting' value 'Monoclinic' changed to 'monoclinic'
according to '/home/saulius/struct/CIF-dictionaries/cif_core.dic'
dictionary named 'cif_core.dic' version 2.4.1 from 2010-06-29.

Automatic conversion script
Id: cif_fix_enum 1527 2010-12-29 10:47:43Z saulius 
;
_cod_original_sg_symbol_H-M 'P 21/c'
_cod_database_code 4023280

loop_
_symmetry_equiv_pos_as_xyz
'x, y, z'
'-x, y+1/2, -z+1/2'
'-x, -y, -z'
'x, -y-1/2, z-1/2'

loop_
_atom_site_label
_atom_site_type_symbol
_atom_site_fract_x
_atom_site_fract_y
_atom_site_fract_z
_atom_site_U_iso_or_equiv
_atom_site_adp_type
_atom_site_occupancy
_atom_site_symmetry_multiplicity
_atom_site_calc_flag
_atom_site_refinement_flags
_atom_site_disorder_assembly
_atom_site_disorder_group
O1 O 0.36437(7) 0.82064(10) 0.30346(13) 0.0548(4) Uani 1 1 d . . .
O2 O 0.27157(7) 0.70061(10) 0.32514(15) 0.0580(4) Uani 1 1 d . A .
O3 O 0.59117(17) 0.6201(2) 0.8424(2) 0.1293(9) Uani 1 1 d . . .
O4 O 0.52636(16) 0.4733(2) 0.8180(2) 0.1139(8) Uani 1 1 d . . .
O5 O 0.29573(18) 1.34930(14) 0.3861(2) 0.1141(8) Uani 1 1 d . . .
O6 O 0.21328(17) 1.35562(15) 0.2099(3) 0.1212(9) Uani 1 1 d . . .
O7 O 0.25978(10) 0.83162(13) 0.51242(13) 0.0722(5) Uani 1 1 d D . .
O8 O 0.16842(9) 0.92945(10) 0.38419(13) 0.0588(4) Uani 1 1 d . . .
N1 N 0.53974(14) 0.5614(2) 0.7829(2) 0.0820(6) Uani 1 1 d . . .
N2 N 0.26021(15) 1.30792(15) 0.2901(2) 0.0784(6) Uani 1 1 d . . .
C1 C 0.35224(11) 0.71250(14) 0.32221(19) 0.0511(4) Uani 1 1 d . . .
H1A H 0.3634 0.6706 0.2526 0.061 Uiso 1 1 calc R . .
C2 C 0.29108(10) 0.86061(14) 0.23304(17) 0.0470(4) Uani 1 1 d . A .
H2A H 0.2838 0.8404 0.1447 0.056 Uiso 1 1 calc R . .
C3 C 0.23156(10) 0.79835(12) 0.29203(16) 0.0436(4) Uani 1 1 d . . .
C4 C 0.40380(10) 0.67467(14) 0.44302(18) 0.0480(4) Uani 1 1 d . . .
C5 C 0.45834(12) 0.74087(16) 0.5193(2) 0.0606(5) Uani 1 1 d . . .
H5A H 0.4645 0.8113 0.4950 0.073 Uiso 1 1 calc R . .
C6 C 0.50334(13) 0.70338(18) 0.6304(2) 0.0651(6) Uani 1 1 d . . .
H6A H 0.5405 0.7475 0.6821 0.078 Uiso 1 1 calc R . .
C7 C 0.49282(11) 0.60034(17) 0.66404(19) 0.0584(5) Uani 1 1 d . . .
C8 C 0.43904(12) 0.53298(15) 0.5914(2) 0.0574(5) Uani 1 1 d . . .
H8A H 0.4327 0.4630 0.6168 0.069 Uiso 1 1 calc R . .
C9 C 0.39469(11) 0.57148(14) 0.48015(19) 0.0522(4) Uani 1 1 d . . .
H9A H 0.3577 0.5269 0.4288 0.063 Uiso 1 1 calc R . .
C10 C 0.28934(10) 0.97908(13) 0.24454(16) 0.0457(4) Uani 1 1 d . . .
C11 C 0.24448(11) 1.03906(15) 0.14739(17) 0.0518(4) Uani 1 1 d . A .
H11A H 0.2197 1.0057 0.0725 0.062 Uiso 1 1 calc R . .
C12 C 0.23620(12) 1.14701(15) 0.1606(2) 0.0587(5) Uani 1 1 d . . .
H12A H 0.2062 1.1877 0.0952 0.070 Uiso 1 1 calc R A .
C13 C 0.27285(12) 1.19433(14) 0.2719(2) 0.0574(5) Uani 1 1 d . A .
C14 C 0.32010(12) 1.13777(15) 0.3677(2) 0.0598(5) Uani 1 1 d . . .
H14A H 0.3461 1.1721 0.4413 0.072 Uiso 1 1 calc R A .
C15 C 0.32847(12) 1.02965(15) 0.35326(18) 0.0548(5) Uani 1 1 d . A .
H15A H 0.3608 0.9900 0.4173 0.066 Uiso 1 1 calc R . .
C16 C 0.15279(11) 0.77671(14) 0.20211(17) 0.0490(4) Uani 1 1 d . A .
H16A H 0.1282 0.8445 0.1714 0.059 Uiso 1 1 calc R . .
H16B H 0.1618 0.7369 0.1307 0.059 Uiso 1 1 calc R . .
C17 C 0.09682(11) 0.71429(16) 0.26144(19) 0.0538(5) Uani 1 1 d . . .
C18 C 0.03019(15) 0.7619(2) 0.2833(3) 0.0873(9) Uani 1 1 d . A .
H18A H 0.0193 0.8332 0.2603 0.105 Uiso 1 1 calc R . .
C19 C -0.02083(19) 0.7060(3) 0.3387(4) 0.1148(13) Uani 1 1 d . . .
H19A H -0.0658 0.7397 0.3532 0.138 Uiso 1 1 calc R A .
C20 C -0.00598(18) 0.6026(3) 0.3721(3) 0.0989(10) Uani 1 1 d . A .
H20A H -0.0408 0.5647 0.4091 0.119 Uiso 1 1 calc R . .
C21 C 0.06054(16) 0.5537(2) 0.3514(3) 0.0772(7) Uani 1 1 d . . .
H21A H 0.0713 0.4826 0.3752 0.093 Uiso 1 1 calc R A .
C22 C 0.11130(12) 0.60929(17) 0.29578(19) 0.0586(5) Uani 1 1 d . A .
H22A H 0.1562 0.5753 0.2811 0.070 Uiso 1 1 calc R . .
C23 C 0.22215(11) 0.85316(14) 0.41098(17) 0.0491(4) Uani 1 1 d . A .
C24 C 0.1586(2) 0.9935(2) 0.4893(3) 0.0895(8) Uani 0.623(5) 1 d PD A 1
H24A H 0.1335 0.9512 0.5435 0.107 Uiso 0.623(5) 1 calc PR A 1
H24B H 0.2102 1.0170 0.5380 0.107 Uiso 0.623(5) 1 calc PR A 1
C25 C 0.1103(3) 1.0847(4) 0.4428(5) 0.0954(13) Uani 0.623(5) 1 d PD A 1
H25A H 0.1029 1.1274 0.5121 0.143 Uiso 0.623(5) 1 calc PR A 1
H25B H 0.0595 1.0609 0.3945 0.143 Uiso 0.623(5) 1 calc PR A 1
H25C H 0.1360 1.1269 0.3906 0.143 Uiso 0.623(5) 1 calc PR A 1
C24' C 0.1586(2) 0.9935(2) 0.4893(3) 0.0895(8) Uani 0.377(5) 1 d PD A 2
H24C H 0.1809 1.0645 0.4852 0.107 Uiso 0.377(5) 1 calc PR A 2
H24D H 0.1859 0.9601 0.5676 0.107 Uiso 0.377(5) 1 calc PR A 2
C25' C 0.0729(5) 1.0013(7) 0.4830(8) 0.0954(13) Uani 0.377(5) 1 d PD A 2
H25D H 0.0648 1.0425 0.5530 0.143 Uiso 0.377(5) 1 calc PR A 2
H25E H 0.0513 0.9306 0.4860 0.143 Uiso 0.377(5) 1 calc PR A 2
H25F H 0.0467 1.0358 0.4061 0.143 Uiso 0.377(5) 1 calc PR A 2

loop_
_atom_site_aniso_label
_atom_site_aniso_U_11
_atom_site_aniso_U_22
_atom_site_aniso_U_33
_atom_site_aniso_U_23
_atom_site_aniso_U_13
_atom_site_aniso_U_12
O1 0.0450(7) 0.0493(7) 0.0733(9) 0.0126(6) 0.0204(6) 0.0015(5)
O2 0.0437(7) 0.0423(7) 0.0869(10) 0.0117(6) 0.0132(6) 0.0010(5)
O3 0.141(2) 0.145(2) 0.0772(14) 0.0078(13) -0.0236(14) -0.0100(17)
O4 0.1253(18) 0.1132(17) 0.0985(16) 0.0478(13) 0.0168(13) 0.0303(13)
O5 0.169(2) 0.0533(10) 0.1099(18) -0.0118(10) 0.0119(16) -0.0130(11)
O6 0.153(2) 0.0583(11) 0.134(2) 0.0178(11) -0.0014(17) 0.0235(12)
O7 0.0863(11) 0.0858(11) 0.0423(7) 0.0123(7) 0.0110(7) -0.0019(8)
O8 0.0683(8) 0.0561(8) 0.0563(8) -0.0079(6) 0.0233(7) 0.0038(6)
N1 0.0831(14) 0.0983(16) 0.0642(12) 0.0097(11) 0.0164(11) 0.0219(12)
N2 0.1004(16) 0.0458(10) 0.0891(15) 0.0060(9) 0.0227(13) -0.0059(10)
C1 0.0473(9) 0.0458(9) 0.0630(11) 0.0008(7) 0.0184(8) 0.0038(7)
C2 0.0461(8) 0.0490(9) 0.0481(9) 0.0019(7) 0.0152(7) 0.0006(7)
C3 0.0445(8) 0.0385(8) 0.0486(9) 0.0032(6) 0.0126(7) 0.0010(6)
C4 0.0419(8) 0.0450(9) 0.0608(10) -0.0011(7) 0.0193(7) 0.0042(7)
C5 0.0578(11) 0.0486(10) 0.0744(13) 0.0025(9) 0.0132(10) -0.0049(8)
C6 0.0560(11) 0.0672(13) 0.0695(13) -0.0066(10) 0.0095(10) -0.0037(9)
C7 0.0552(10) 0.0654(12) 0.0580(11) 0.0038(9) 0.0201(9) 0.0149(9)
C8 0.0600(11) 0.0454(9) 0.0722(13) 0.0049(8) 0.0266(10) 0.0104(8)
C9 0.0480(9) 0.0418(9) 0.0692(12) -0.0023(8) 0.0183(8) 0.0036(7)
C10 0.0453(8) 0.0470(9) 0.0473(9) 0.0065(7) 0.0159(7) -0.0037(7)
C11 0.0539(9) 0.0578(10) 0.0439(9) 0.0063(7) 0.0119(7) -0.0013(8)
C12 0.0631(11) 0.0552(11) 0.0574(11) 0.0154(8) 0.0132(9) 0.0039(8)
C13 0.0614(11) 0.0432(10) 0.0679(12) 0.0093(8) 0.0156(9) -0.0055(8)
C14 0.0654(12) 0.0503(10) 0.0597(11) 0.0017(8) 0.0066(9) -0.0160(8)
C15 0.0561(10) 0.0502(10) 0.0535(10) 0.0106(8) 0.0037(8) -0.0081(8)
C16 0.0490(9) 0.0489(9) 0.0481(9) -0.0021(7) 0.0094(7) -0.0006(7)
C17 0.0458(9) 0.0575(10) 0.0573(11) -0.0064(8) 0.0106(8) -0.0068(7)
C18 0.0588(13) 0.0716(15) 0.140(3) -0.0055(15) 0.0404(15) -0.0032(11)
C19 0.0716(17) 0.108(2) 0.186(4) -0.016(2) 0.073(2) -0.0119(15)
C20 0.0813(18) 0.114(2) 0.115(2) 0.0012(18) 0.0491(18) -0.0313(16)
C21 0.0748(14) 0.0778(15) 0.0763(15) 0.0079(12) 0.0121(12) -0.0235(12)
C22 0.0552(10) 0.0619(11) 0.0565(11) 0.0007(9) 0.0088(8) -0.0096(9)
C23 0.0544(9) 0.0481(9) 0.0475(9) 0.0064(7) 0.0172(7) -0.0065(7)
C24 0.111(2) 0.0858(18) 0.0801(17) -0.0260(13) 0.0400(16) 0.0106(15)
C25 0.105(3) 0.100(3) 0.080(3) -0.020(2) 0.021(2) 0.035(2)
C24' 0.111(2) 0.0858(18) 0.0801(17) -0.0260(13) 0.0400(16) 0.0106(15)
C25' 0.105(3) 0.100(3) 0.080(3) -0.020(2) 0.021(2) 0.035(2)

loop_
_atom_type_symbol
_atom_type_description
_atom_type_scat_dispersion_real
_atom_type_scat_dispersion_imag
_atom_type_scat_source
C C 0.0033 0.0016 'International Tables Vol C Tables 4.2.6.8 and 6.1.1.4'
H H 0.0000 0.0000 'International Tables Vol C Tables 4.2.6.8 and 6.1.1.4'
N N 0.0061 0.0033 'International Tables Vol C Tables 4.2.6.8 and 6.1.1.4'
O O 0.0106 0.0060 'International Tables Vol C Tables 4.2.6.8 and 6.1.1.4'

loop_
_geom_angle_atom_site_label_1
_geom_angle_atom_site_label_2
_geom_angle_atom_site_label_3
_geom_angle
_geom_angle_site_symmetry_1
_geom_angle_site_symmetry_3
_geom_angle_publ_flag
C1 O1 C2 106.04(13) . . ?
C3 O2 C1 109.44(13) . . ?
C23 O8 C24 115.54(18) . . ?
O4 N1 O3 123.3(3) . . ?
O4 N1 C7 119.0(2) . . ?
O3 N1 C7 117.7(3) . . ?
O5 N2 O6 123.0(2) . . ?
O5 N2 C13 118.4(2) . . ?
O6 N2 C13 118.5(2) . . ?
O1 C1 O2 106.86(13) . . ?
O1 C1 C4 111.09(15) . . ?
O2 C1 C4 109.62(15) . . ?
O1 C2 C10 109.79(15) . . ?
O1 C2 C3 101.25(13) . . ?
C10 C2 C3 115.80(14) . . ?
O2 C3 C16 109.19(14) . . ?
O2 C3 C23 108.35(14) . . ?
C16 C3 C23 112.35(15) . . ?
O2 C3 C2 101.93(13) . . ?
C16 C3 C2 113.90(15) . . ?
C23 C3 C2 110.49(14) . . ?
C9 C4 C5 119.49(19) . . ?
C9 C4 C1 118.37(17) . . ?
C5 C4 C1 122.12(17) . . ?
C6 C5 C4 120.14(19) . . ?
C7 C6 C5 118.7(2) . . ?
C6 C7 C8 122.7(2) . . ?
C6 C7 N1 118.6(2) . . ?
C8 C7 N1 118.7(2) . . ?
C7 C8 C9 117.92(18) . . ?
C8 C9 C4 121.03(18) . . ?
C15 C10 C11 119.49(17) . . ?
C15 C10 C2 120.91(16) . . ?
C11 C10 C2 119.52(16) . . ?
C12 C11 C10 120.41(18) . . ?
C11 C12 C13 118.76(18) . . ?
C14 C13 C12 122.08(19) . . ?
C14 C13 N2 118.6(2) . . ?
C12 C13 N2 119.27(18) . . ?
C13 C14 C15 118.68(19) . . ?
C14 C15 C10 120.46(17) . . ?
C17 C16 C3 112.65(15) . . ?
C18 C17 C22 118.3(2) . . ?
C18 C17 C16 120.4(2) . . ?
C22 C17 C16 121.25(18) . . ?
C17 C18 C19 120.9(3) . . ?
C20 C19 C18 120.3(3) . . ?
C19 C20 C21 119.7(2) . . ?
C20 C21 C22 120.0(3) . . ?
C17 C22 C21 120.7(2) . . ?
O7 C23 O8 125.47(18) . . ?
O7 C23 C3 124.15(18) . . ?
O8 C23 C3 110.35(15) . . ?
C25 C24 O8 108.8(3) . . ?

loop_
_geom_bond_atom_site_label_1
_geom_bond_atom_site_label_2
_geom_bond_distance
_geom_bond_site_symmetry_2
_geom_bond_publ_flag
O1 C1 1.401(2) . ?
O1 C2 1.426(2) . ?
O2 C3 1.420(2) . ?
O2 C1 1.426(2) . ?
O3 N1 1.229(3) . ?
O4 N1 1.216(3) . ?
O5 N2 1.215(3) . ?
O6 N2 1.217(3) . ?
O7 C23 1.192(2) . ?
O8 C23 1.327(2) . ?
O8 C24 1.458(3) . ?
N1 C7 1.462(3) . ?
N2 C13 1.468(3) . ?
C1 C4 1.504(3) . ?
C2 C10 1.498(3) . ?
C2 C3 1.563(2) . ?
C3 C16 1.522(2) . ?
C3 C23 1.529(3) . ?
C4 C9 1.383(2) . ?
C4 C5 1.392(3) . ?
C5 C6 1.378(3) . ?
C6 C7 1.374(3) . ?
C7 C8 1.376(3) . ?
C8 C9 1.380(3) . ?
C10 C15 1.391(3) . ?
C10 C11 1.395(2) . ?
C11 C12 1.378(3) . ?
C12 C13 1.383(3) . ?
C13 C14 1.380(3) . ?
C14 C15 1.383(3) . ?
C16 C17 1.519(3) . ?
C17 C18 1.381(3) . ?
C17 C22 1.383(3) . ?
C18 C19 1.387(4) . ?
C19 C20 1.362(5) . ?
C20 C21 1.382(4) . ?
C21 C22 1.383(3) . ?
C24 C25 1.447(5) . ?

loop_
_geom_torsion_atom_site_label_1
_geom_torsion_atom_site_label_2
_geom_torsion_atom_site_label_3
_geom_torsion_atom_site_label_4
_geom_torsion
_geom_torsion_site_symmetry_1
_geom_torsion_site_symmetry_2
_geom_torsion_site_symmetry_3
_geom_torsion_site_symmetry_4
_geom_torsion_publ_flag
C2 O1 C1 O2 -29.94(19) . . . . ?
C2 O1 C1 C4 -149.47(15) . . . . ?
C3 O2 C1 O1 7.6(2) . . . . ?
C3 O2 C1 C4 128.10(16) . . . . ?
C1 O1 C2 C10 160.97(14) . . . . ?
C1 O1 C2 C3 38.07(17) . . . . ?
C1 O2 C3 C16 136.12(16) . . . . ?
C1 O2 C3 C23 -101.23(17) . . . . ?
C1 O2 C3 C2 15.33(18) . . . . ?
O1 C2 C3 O2 -32.20(16) . . . . ?
C10 C2 C3 O2 -150.87(15) . . . . ?
O1 C2 C3 C16 -149.66(14) . . . . ?
C10 C2 C3 C16 91.68(18) . . . . ?
O1 C2 C3 C23 82.79(17) . . . . ?
C10 C2 C3 C23 -35.9(2) . . . . ?
O1 C1 C4 C9 175.13(15) . . . . ?
O2 C1 C4 C9 57.3(2) . . . . ?
O1 C1 C4 C5 -3.1(2) . . . . ?
O2 C1 C4 C5 -120.95(19) . . . . ?
C9 C4 C5 C6 0.6(3) . . . . ?
C1 C4 C5 C6 178.79(19) . . . . ?
C4 C5 C6 C7 -0.4(3) . . . . ?
C5 C6 C7 C8 -0.1(3) . . . . ?
C5 C6 C7 N1 -179.01(19) . . . . ?
O4 N1 C7 C6 174.1(2) . . . . ?
O3 N1 C7 C6 -5.9(3) . . . . ?
O4 N1 C7 C8 -4.8(3) . . . . ?
O3 N1 C7 C8 175.1(2) . . . . ?
C6 C7 C8 C9 0.5(3) . . . . ?
N1 C7 C8 C9 179.35(17) . . . . ?
C7 C8 C9 C4 -0.3(3) . . . . ?
C5 C4 C9 C8 -0.2(3) . . . . ?
C1 C4 C9 C8 -178.51(16) . . . . ?
O1 C2 C10 C15 -32.4(2) . . . . ?
C3 C2 C10 C15 81.4(2) . . . . ?
O1 C2 C10 C11 150.98(16) . . . . ?
C3 C2 C10 C11 -95.2(2) . . . . ?
C15 C10 C11 C12 -2.7(3) . . . . ?
C2 C10 C11 C12 173.97(17) . . . . ?
C10 C11 C12 C13 -0.3(3) . . . . ?
C11 C12 C13 C14 2.9(3) . . . . ?
C11 C12 C13 N2 -175.96(19) . . . . ?
O5 N2 C13 C14 4.5(3) . . . . ?
O6 N2 C13 C14 -173.8(3) . . . . ?
O5 N2 C13 C12 -176.6(2) . . . . ?
O6 N2 C13 C12 5.2(4) . . . . ?
C12 C13 C14 C15 -2.5(3) . . . . ?
N2 C13 C14 C15 176.4(2) . . . . ?
C13 C14 C15 C10 -0.6(3) . . . . ?
C11 C10 C15 C14 3.1(3) . . . . ?
C2 C10 C15 C14 -173.49(18) . . . . ?
O2 C3 C16 C17 65.72(19) . . . . ?
C23 C3 C16 C17 -54.5(2) . . . . ?
C2 C3 C16 C17 178.90(14) . . . . ?
C3 C16 C17 C18 110.9(2) . . . . ?
C3 C16 C17 C22 -68.6(2) . . . . ?
C22 C17 C18 C19 0.2(4) . . . . ?
C16 C17 C18 C19 -179.3(3) . . . . ?
C17 C18 C19 C20 -0.2(5) . . . . ?
C18 C19 C20 C21 0.5(5) . . . . ?
C19 C20 C21 C22 -0.7(5) . . . . ?
C18 C17 C22 C21 -0.5(3) . . . . ?
C16 C17 C22 C21 179.03(19) . . . . ?
C20 C21 C22 C17 0.7(4) . . . . ?
C24 O8 C23 O7 2.8(3) . . . . ?
C24 O8 C23 C3 -175.21(18) . . . . ?
O2 C3 C23 O7 18.1(2) . . . . ?
C16 C3 C23 O7 138.85(19) . . . . ?
C2 C3 C23 O7 -92.7(2) . . . . ?
O2 C3 C23 O8 -163.86(14) . . . . ?
C16 C3 C23 O8 -43.16(19) . . . . ?
C2 C3 C23 O8 85.25(18) . . . . ?
C23 O8 C24 C25 169.0(3) . . . . ?
